data_7024647
loop_
_publ_author_name
'Du, Yi'
'Thompson, Amber L.'
'Russell, Nicola'
'O'Hare, Dermot'

_publ_section_title
;
 Resin-assisted solvothermal synthesis of transition metal-organic
 frameworks.
;
_journal_issue 14
_journal_name_full 'Dalton transactions (Cambridge, England : 2003)'
_journal_page_first 3384
_journal_page_last 3395
_journal_paper_doi 10.1039/b919675g
_journal_volume 39
_journal_year 2010
_chemical_formula_moiety 'C21 H17 Cu1 N4 O4, H2 O, C5 H5 N'
_chemical_formula_sum 'C26 H24 Cu N4 O5'
_chemical_formula_weight 536.05
_chemical_melting_point ?
_space_group_IT_number 167
_symmetry_cell_setting trigonal
_symmetry_space_group_name_Hall '-R 3 2"c'
_symmetry_space_group_name_H-M 'R -3 c :H'
_atom_sites_solution_hydrogens geom
_atom_sites_solution_primary direct
_audit_creation_date 08-04-28
_audit_creation_method CRYSTALS_ver_12.85
_cell_angle_alpha 90
_cell_angle_beta 90
_cell_angle_gamma 120
_cell_formula_units_Z 18
_cell_length_a 19.0438(5)
_cell_length_b 19.0438(5)
_cell_length_c 42.1236(13)
_cell_measurement_reflns_used 10018
_cell_measurement_temperature 150
_cell_measurement_theta_max 27
_cell_measurement_theta_min 5
_cell_volume 13230.1(6)
_computing_cell_refinement 'DENZO/SCALEPACK (Otwinowski & Minor, 1997)'
_computing_data_collection 'COLLECT (Nonius, 1997-2001).'
_computing_data_reduction 'DENZO/SCALEPACK (Otwinowski & Minor, 1997)'
_computing_molecular_graphics 'CAMERON (Watkin et al., 1996)'
_computing_publication_material 'CRYSTALS (Betteridge et al., 2003)'
_computing_structure_refinement 'CRYSTALS (Betteridge et al., 2003)'
_computing_structure_solution 'SIR92 (Altomare et al., 1994)'
_diffrn_ambient_temperature 150
_diffrn_measured_fraction_theta_full 0.991
_diffrn_measured_fraction_theta_max 0.991
_diffrn_measurement_device 'Nonius KappaCCD'
_diffrn_measurement_device_type Area
_diffrn_measurement_method \w
_diffrn_radiation_monochromator graphite
_diffrn_radiation_type 'Mo K\a'
_diffrn_radiation_wavelength 0.71073
_diffrn_reflns_av_R_equivalents 0.099
_diffrn_reflns_limit_h_max 0
_diffrn_reflns_limit_h_min -21
_diffrn_reflns_limit_k_max 24
_diffrn_reflns_limit_k_min 0
_diffrn_reflns_limit_l_max 54
_diffrn_reflns_limit_l_min 0
_diffrn_reflns_number 30837
_diffrn_reflns_theta_full 27.479
_diffrn_reflns_theta_max 27.479
_diffrn_reflns_theta_min 5.174
_diffrn_standards_number 0
_exptl_absorpt_coefficient_mu 0.780
_exptl_absorpt_correction_T_max 0.91
_exptl_absorpt_correction_T_min 0.87
_exptl_absorpt_correction_type multi-scan
_exptl_absorpt_process_details 'DENZO/SCALEPACK (Otwinowski & Minor, 1997)'
_exptl_crystal_colour clear_dark_blue
_exptl_crystal_density_diffrn 1.211
_exptl_crystal_density_meas ?
_exptl_crystal_density_method 'not measured'
_exptl_crystal_description block
_exptl_crystal_F_000 4986
_exptl_crystal_size_max 0.20
_exptl_crystal_size_mid 0.17
_exptl_crystal_size_min 0.12
_platon_squeeze_details
;
The discrete Fourier transform of the void regions were treated as
contributions to the A and B parts of the calculated structure factors.
;
_refine_diff_density_max 0.74
_refine_diff_density_min -0.65
_refine_ls_extinction_method None
_refine_ls_goodness_of_fit_ref 0.9301
_refine_ls_hydrogen_treatment constr
_refine_ls_matrix_type full
_refine_ls_number_parameters 151
_refine_ls_number_reflns 2727
_refine_ls_number_restraints 80
_refine_ls_R_factor_all 0.0866
_refine_ls_R_factor_gt 0.0555
_refine_ls_shift/su_max 0.003926
_refine_ls_structure_factor_coef Fsqd
_refine_ls_weighting_details
;
Method= Modified Sheldrick
w=1/[\s^2^(F^2^) + ( 0.08P)^2^ +74.90P]
,where P=(max(Fo^2^,0) + 2Fc^2^)/3
;
_refine_ls_weighting_scheme calc
_refine_ls_wR_factor_all 0.1585
_refine_ls_wR_factor_gt 0.1419
_refine_ls_wR_factor_ref 0.1564
_reflns_limit_h_max 0
_reflns_limit_h_min -21
_reflns_limit_k_max 24
_reflns_limit_k_min 0
_reflns_limit_l_max 54
_reflns_limit_l_min 0
_reflns_number_gt 1899
_reflns_number_total 3352
_reflns_threshold_expression I>2.0\s(I)
_oxford_diffrn_Wilson_B_factor 2.04
_oxford_diffrn_Wilson_scale 1671.00
_oxford_refine_ls_r_factor_ref 0.0864
_oxford_refine_ls_scale 0.040485(11)
_oxford_reflns_number_all 2731
_oxford_reflns_threshold_expression_ref I>-3.0\s(I)
_oxford_structure_analysis_title 5799
_cod_data_source_file b919675g.txt
_cod_data_source_block 11
_cod_depositor_comments
;
The following automatic conversions were performed:

'_chemical_melting_point' value 'not measured' was changed to '?' -
the value is undefined or not given.

'_symmetry_cell_setting' value
'Trigonal' changed to 'trigonal' according to
/home/saulius/struct/CIF-dictionaries/cif_core.dic dictionary named
'cif_core.dic' version 2.4.2 from 2011-04-26.

Automatic conversion script
Id: cif_fix_values 1891 2012-01-12 08:04:46Z andrius 

The following automatic conversions were performed:

'_exptl_crystal_density_meas' value 'not measured' was changed to '?'
- the value is perceived as not measured.

Automatic conversion script
Id: cif_fix_values 3008 2015-01-20 13:52:24Z robertas 
;
_cod_original_sg_symbol_H-M 'R -3 c '
_cod_original_formula_sum 'C26 H24 Cu1 N4 O5'
_cod_database_code 7024647

loop_
_symmetry_equiv_pos_as_xyz
x,y,z
-x,-y,-z
x+1/3,y+2/3,z+2/3
-x+1/3,-y+2/3,-z+2/3
x+2/3,y+1/3,z+1/3
-x+2/3,-y+1/3,-z+1/3
-y,x-y,z
y,-x+y,-z
-y+1/3,x-y+2/3,z+2/3
y+1/3,-x+y+2/3,-z+2/3
-y+2/3,x-y+1/3,z+1/3
y+2/3,-x+y+1/3,-z+1/3
-x+y,-x,z
x-y,x,-z
-x+y+1/3,-x+2/3,z+2/3
x-y+1/3,x+2/3,-z+2/3
-x+y+2/3,-x+1/3,z+1/3
x-y+2/3,x+1/3,-z+1/3
-x+y,y,z+1/2
x-y,-y,-z+1/2
-x+y+1/3,y+2/3,z+7/6
x-y+1/3,-y+2/3,-z+7/6
-x+y+2/3,y+1/3,z+5/6
x-y+2/3,-y+1/3,-z+5/6
x,x-y,z+1/2
-x,-x+y,-z+1/2
x+1/3,x-y+2/3,z+7/6
-x+1/3,-x+y+2/3,-z+7/6
x+2/3,x-y+1/3,z+5/6
-x+2/3,-x+y+1/3,-z+5/6
-y,-x,z+1/2
y,x,-z+1/2
-y+1/3,-x+2/3,z+7/6
y+1/3,x+2/3,-z+7/6
-y+2/3,-x+1/3,z+5/6
y+2/3,x+1/3,-z+5/6

loop_
_atom_site_label
_atom_site_type_symbol
_atom_site_fract_x
_atom_site_fract_y
_atom_site_fract_z
_atom_site_U_iso_or_equiv
_atom_site_occupancy
_atom_site_adp_type
_atom_site_refinement_flags_posn
_atom_site_refinement_flags_adp
Cu1 Cu 0.79890(3) 0.6667 0.4167 0.0273 1.0000 Uani S TU
O2 O 0.85677(16) 0.78358(15) 0.41044(6) 0.0314 1.0000 Uani . U
C3 C 0.9337(2) 0.8258(2) 0.41348(9) 0.0292 1.0000 Uani . U
O4 O 0.98023(17) 0.79839(16) 0.41595(7) 0.0416 1.0000 Uani . U
C5 C 0.9678(2) 0.9166(2) 0.41368(9) 0.0263 1.0000 Uani . U
C6 C 0.9171(2) 0.9491(2) 0.41351(9) 0.0277 1.0000 Uani . U
N7 N 0.7998(2) 0.64870(19) 0.36905(8) 0.0326 1.0000 Uani . U
C8 C 0.7320(3) 0.5925(3) 0.35481(11) 0.0469 1.0000 Uani . U
C9 C 0.7266(3) 0.5795(3) 0.32255(12) 0.0557 1.0000 Uani . U
C10 C 0.7931(3) 0.6257(3) 0.30397(11) 0.0549 1.0000 Uani . U
C11 C 0.8629(3) 0.6828(3) 0.31824(11) 0.0584 1.0000 Uani . U
C12 C 0.8641(3) 0.6928(3) 0.35123(10) 0.0442 1.0000 Uani . U
N13 N 0.6795(3) 0.6667 0.4167 0.0367 1.0000 Uani S TU
C14 C 0.6741(3) 0.7276(3) 0.40391(11) 0.0477 1.0000 Uani . U
C15 C 0.6004(4) 0.7290(4) 0.40353(14) 0.0656 1.0000 Uani . U
C16 C 0.5333(4) 0.666696(7) 0.416701(7) 0.0696 1.0000 Uani S TU
O17 O 1.0036(2) 0.666700(10) 0.416700(10) 0.0719 1.0000 Uani S T
N18 N 0.4822(5) 0.5715(6) 0.5158(2) 0.126(4) 0.5000 Uiso . .
C19 C 0.4095(5) 0.5151(6) 0.5018(2) 0.145(6) 0.5000 Uiso . .
C20 C 0.4042(5) 0.4489(6) 0.4857(2) 0.110(5) 0.5000 Uiso . .
C21 C 0.4717(5) 0.4391(6) 0.4835(2) 0.105(5) 0.5000 Uiso . .
C22 C 0.5444(5) 0.4956(6) 0.4975(2) 0.117(5) 0.5000 Uiso . .
C23 C 0.5497(5) 0.5618(6) 0.5136(2) 0.125(6) 0.5000 Uiso . .
H61 H 0.8620 0.9152 0.4127 0.0311 1.0000 Uiso R .
H81 H 0.6870 0.5618 0.3679 0.0492 1.0000 Uiso R .
H91 H 0.6789 0.5418 0.3129 0.0631 1.0000 Uiso R .
H101 H 0.7918 0.6185 0.2822 0.0650 1.0000 Uiso R .
H111 H 0.9099 0.7146 0.3063 0.0641 1.0000 Uiso R .
H121 H 0.9115 0.7312 0.3612 0.0470 1.0000 Uiso R .
H141 H 0.7210 0.7707 0.3949 0.0589 1.0000 Uiso R .
H151 H 0.5982 0.7758 0.3939 0.0892 1.0000 Uiso R .
H161 H 0.4829 0.6667 0.4167 0.0839 1.0000 Uiso RS .
H171 H 0.9965 0.7063 0.4173 0.1021 1.0000 Uiso R .
H191 H 0.3609 0.5221 0.5033 0.1754 0.5000 Uiso R .
H201 H 0.3519 0.4083 0.4756 0.1324 0.5000 Uiso R .
H211 H 0.4679 0.3915 0.4719 0.1256 0.5000 Uiso R .
H221 H 0.5930 0.4886 0.4960 0.1415 0.5000 Uiso R .
H231 H 0.6020 0.6023 0.5237 0.1499 0.5000 Uiso R .

loop_
_atom_site_aniso_label
_atom_site_aniso_U_11
_atom_site_aniso_U_22
_atom_site_aniso_U_33
_atom_site_aniso_U_23
_atom_site_aniso_U_13
_atom_site_aniso_U_12
Cu1 0.0238(3) 0.0182(4) 0.0381(4) -0.0005(3) -0.00024(14) 0.00909(18)
O2 0.0262(11) 0.0186(9) 0.0460(15) 0.0005(10) -0.0022(12) 0.0088(9)
C3 0.0261(12) 0.0198(12) 0.040(2) -0.0015(14) -0.0016(15) 0.0099(9)
O4 0.0315(15) 0.0250(15) 0.071(2) -0.0022(14) -0.0073(14) 0.0161(12)
C5 0.0221(15) 0.0203(14) 0.037(2) -0.0006(15) -0.0006(16) 0.0109(11)
C6 0.0178(18) 0.0212(14) 0.042(2) -0.0001(16) -0.0003(16) 0.0084(14)
N7 0.0314(15) 0.0272(16) 0.0384(11) -0.0024(11) -0.0025(11) 0.0140(12)
C8 0.034(2) 0.047(3) 0.0453(19) -0.008(2) -0.0045(17) 0.0094(18)
C9 0.044(2) 0.067(3) 0.048(2) -0.018(2) -0.0157(18) 0.022(2)
C10 0.062(3) 0.072(3) 0.037(2) -0.008(2) -0.0064(16) 0.038(2)
C11 0.052(3) 0.066(3) 0.0445(19) 0.000(2) 0.012(2) 0.020(2)
C12 0.037(2) 0.041(2) 0.0437(18) -0.0061(18) 0.0022(16) 0.0108(19)
N13 0.0277(11) 0.033(2) 0.051(3) -0.0076(19) -0.0038(10) 0.0164(12)
C14 0.047(2) 0.047(3) 0.057(3) -0.004(2) -0.012(2) 0.030(2)
C15 0.065(3) 0.077(4) 0.081(4) -0.016(3) -0.021(3) 0.055(3)
C16 0.045(3) 0.094(6) 0.086(6) -0.037(4) -0.018(2) 0.047(3)
O17 0.037(2) 0.034(3) 0.144(5) -0.008(3) -0.0042(15) 0.0170(14)

loop_
_atom_type_symbol
_atom_type_scat_dispersion_real
_atom_type_scat_dispersion_imag
_atom_type_scat_Cromer_Mann_a1
_atom_type_scat_Cromer_Mann_b1
_atom_type_scat_Cromer_Mann_a2
_atom_type_scat_Cromer_Mann_b2
_atom_type_scat_Cromer_Mann_a3
_atom_type_scat_Cromer_Mann_b3
_atom_type_scat_Cromer_Mann_a4
_atom_type_scat_Cromer_Mann_b4
_atom_type_scat_Cromer_Mann_c
_atom_type_scat_source
C 0.0033 0.0016 2.3100 20.8439 1.0200 10.2075 1.5886 0.5687 0.8650 51.6512 0.2156 'International Tables Vol C 4.2.6.8 and 6.1.1.4'
H 0.0000 0.0000 0.4930 10.5109 0.3229 26.1257 0.1402 3.1424 0.0408 57.7998 0.0030 'International Tables Vol C 4.2.6.8 and 6.1.1.4'
Cu 0.3201 1.2651 13.3380 3.5828 7.1676 0.2470 5.6158 11.3966 1.6735 64.8126 1.1910 'International Tables Vol C 4.2.6.8 and 6.1.1.4'
O 0.0106 0.0060 3.0485 13.2771 2.2868 5.7011 1.5463 0.3239 0.8670 32.9089 0.2508 'International Tables Vol C 4.2.6.8 and 6.1.1.4'
N 0.0061 0.0033 12.2126 0.0057 3.1322 9.8933 2.0125 28.9975 1.1663 0.5826 -11.5290 'International Tables Vol C 4.2.6.8 and 6.1.1.4'

loop_
_geom_angle_atom_site_label_1
_geom_angle_site_symmetry_1
_geom_angle_atom_site_label_2
_geom_angle_atom_site_label_3
_geom_angle_site_symmetry_3
_geom_angle
_geom_angle_publ_flag
N7 24_565 Cu1 O2 24_565 90.68(12) yes
N7 24_565 Cu1 O2 . 89.38(12) yes
O2 24_565 Cu1 O2 . 179.33(16) yes
N7 24_565 Cu1 N7 . 169.37(19) yes
O2 24_565 Cu1 N7 . 89.38(12) yes
O2 . Cu1 N7 . 90.68(12) yes
N7 24_565 Cu1 N13 . 95.32(9) yes
O2 24_565 Cu1 N13 . 89.67(8) yes
O2 . Cu1 N13 . 89.67(8) yes
N7 . Cu1 N13 . 95.32(9) yes
Cu1 . O2 C3 . 121.5(2) yes
O2 . C3 O4 . 125.5(3) yes
O2 . C3 C5 . 115.0(3) yes
O4 . C3 C5 . 119.5(3) yes
C3 . C5 C6 7_765 119.7(3) yes
C3 . C5 C6 . 121.0(3) yes
C6 7_765 C5 C6 . 119.3(4) yes
C5 . C6 C5 13_675 120.7(4) yes
C5 . C6 H61 . 119.6 no
C5 13_675 C6 H61 . 119.8 no
Cu1 . N7 C8 . 119.3(3) yes
Cu1 . N7 C12 . 122.5(3) yes
C8 . N7 C12 . 118.1(4) yes
N7 . C8 C9 . 122.8(4) yes
N7 . C8 H81 . 116.8 no
C9 . C8 H81 . 120.4 no
C8 . C9 C10 . 119.1(5) yes
C8 . C9 H91 . 122.1 no
C10 . C9 H91 . 118.8 no
C9 . C10 C11 . 118.7(4) yes
C9 . C10 H101 . 121.5 no
C11 . C10 H101 . 119.8 no
C10 . C11 C12 . 119.2(4) yes
C10 . C11 H111 . 120.8 no
C12 . C11 H111 . 120.0 no
C11 . C12 N7 . 122.1(4) yes
C11 . C12 H121 . 119.8 no
N7 . C12 H121 . 118.1 no
Cu1 . N13 C14 24_565 120.9(3) yes
Cu1 . N13 C14 . 120.9(3) yes
C14 24_565 N13 C14 . 118.2(6) yes
N13 . C14 C15 . 122.0(5) yes
N13 . C14 H141 . 118.2 no
C15 . C14 H141 . 119.8 no
C14 . C15 C16 24_565 119.4(6) yes
C14 . C15 C16 . 119.4(6) yes
C14 . C15 H151 . 120.3 no
C16 24_565 C15 H151 . 120.3 no
C16 . C15 H151 . 120.3 no
H161 24_565 C16 C15 . 120.4 no
H161 24_565 C16 C15 24_565 120.5 no
C15 . C16 C15 24_565 119.1(7) yes
H171 24_565 O17 H171 . 103.8 no
C19 . N18 C23 . 119.980 yes
N18 . C19 C20 . 120.014 yes
N18 . C19 H191 . 120.0 no
C20 . C19 H191 . 120.0 no
C19 . C20 C21 . 120.005 yes
C19 . C20 H201 . 120.0 no
C21 . C20 H201 . 120.0 no
C20 . C21 C22 . 119.980 yes
C20 . C21 H211 . 120.0 no
C22 . C21 H211 . 120.0 no
C21 . C22 C23 . 120.014 yes
C21 . C22 H221 . 120.0 no
C23 . C22 H221 . 120.0 no
C22 . C23 N18 . 120.005 yes
C22 . C23 H231 . 120.0 no
N18 . C23 H231 . 120.0 no

loop_
_geom_bond_atom_site_label_1
_geom_bond_atom_site_label_2
_geom_bond_site_symmetry_2
_geom_bond_distance
_geom_bond_publ_flag
Cu1 N7 24_565 2.036(3) yes
Cu1 O2 24_565 1.946(2) yes
Cu1 O2 . 1.946(2) yes
Cu1 N7 . 2.036(3) yes
Cu1 N13 . 2.274(5) yes
O2 C3 . 1.277(4) yes
C3 O4 . 1.238(4) yes
C3 C5 . 1.512(5) yes
C5 C6 7_765 1.383(5) yes
C5 C6 . 1.384(5) yes
C6 H61 . 0.917 no
N7 C8 . 1.339(5) yes
N7 C12 . 1.318(5) yes
C8 C9 . 1.376(6) yes
C8 H81 . 0.937 no
C9 C10 . 1.370(7) yes
C9 H91 . 0.924 no
C10 C11 . 1.366(7) yes
C10 H101 . 0.924 no
C11 C12 . 1.401(6) yes
C11 H111 . 0.938 no
C12 H121 . 0.931 no
N13 C14 24_565 1.329(5) yes
N13 C14 . 1.329(5) yes
C14 C15 . 1.416(7) yes
C14 H141 . 0.939 no
C15 C16 24_565 1.354(7) yes
C15 C16 . 1.354(7) yes
C15 H151 . 1.000 no
C16 H161 24_565 0.960 no
O17 H171 24_565 0.832 no
O17 H171 . 0.831 no
N18 C19 . 1.390 yes
N18 C23 . 1.390 yes
C19 C20 . 1.390 yes
C19 H191 . 1.000 no
C20 C21 . 1.390 yes
C20 H201 . 1.000 no
C21 C22 . 1.390 yes
C21 H211 . 1.000 no
C22 C23 . 1.390 yes
C22 H221 . 1.000 no
C23 H231 . 1.000 no

loop_
_geom_hbond_atom_site_label_D
_geom_hbond_site_symmetry_D
_geom_hbond_atom_site_label_H
_geom_hbond_atom_site_label_A
_geom_hbond_angle_DHA
_geom_hbond_distance_DH
_geom_hbond_distance_HA
_geom_hbond_distance_DA
_geom_hbond_publ_flag
O17 . H171 O4 177 0.83 1.93 2.758(9) yes
O17 24_565 H171 O4 177 0.83 1.93 2.759(9) yes

loop_
_platon_squeeze_void_nr
_platon_squeeze_void_average_x
_platon_squeeze_void_average_y
_platon_squeeze_void_average_z
_platon_squeeze_void_volume
_platon_squeeze_void_count_electrons
_platon_squeeze_void_content
1 0.000 0.000 0.000 83 7 ' '
2 0.000 0.000 0.250 305 31 ' '
3 0.000 0.000 0.500 83 7 ' '
4 0.000 0.000 0.750 305 32 ' '
5 0.333 0.667 0.417 305 32 ' '
6 0.333 0.667 0.917 305 31 ' '
7 0.333 0.667 0.167 82 6 ' '
8 0.333 0.667 0.667 82 7 ' '
9 0.667 0.333 0.083 305 32 ' '
10 0.667 0.333 0.583 305 31 ' '
11 0.667 0.333 0.333 82 6 ' '
12 0.667 0.333 0.833 82 7 ' '
